data_7705345
loop_
_publ_author_name
'Bera, Sudip Kumar'
'Lahiri, Goutam Kumar'

_publ_section_title
;
 Unprecedented metal-metal bonded
 {Ru<sub>4</sub>(\m<sub>3</sub>-O)<sub>2</sub>} butterfly core in
 oxido-carboxylato bridged mixed valence cluster-structural elucidation
 and electronic forms in accessible redox states.
;
_journal_issue 39
_journal_name_full 'Dalton transactions (Cambridge, England : 2003)'
_journal_page_first 13573
_journal_page_last 13581
_journal_paper_doi 10.1039/d0dt02741c
_journal_volume 49
_journal_year 2020
_chemical_formula_moiety 'C36 H51 O20 Ru4'
_chemical_formula_sum 'C36 H51 O20 Ru4'
_chemical_formula_weight 1208.04
_space_group_crystal_system triclinic
_space_group_IT_number 2
_space_group_name_Hall '-P 1'
_space_group_name_H-M_alt 'P -1'
_atom_sites_solution_hydrogens geom
_audit_creation_date 2019-05-20
_audit_creation_method
;
Olex2 1.2
(compiled 2018.05.29 svn.r3508 for OlexSys, GUI svn.r5506)
;
_audit_update_record
;
2019-12-07 deposited with the CCDC.	2020-09-03 downloaded from the CCDC.
;
_cell_angle_alpha 74.4373(18)
_cell_angle_beta 89.4963(17)
_cell_angle_gamma 80.0332(19)
_cell_formula_units_Z 2
_cell_length_a 11.8572(3)
_cell_length_b 13.8306(3)
_cell_length_c 14.3293(3)
_cell_measurement_reflns_used 16388
_cell_measurement_temperature 293(2)
_cell_measurement_theta_max 30.1830
_cell_measurement_theta_min 2.2800
_cell_volume 2227.82(9)
_computing_cell_refinement 'CrysAlisPro 1.171.39.46 (Rigaku OD, 2018)'
_computing_data_collection 'CrysAlisPro 1.171.39.46 (Rigaku OD, 2018)'
_computing_data_reduction 'CrysAlisPro 1.171.39.46 (Rigaku OD, 2018)'
_computing_molecular_graphics 'Olex2 (Dolomanov et al., 2009)'
_computing_publication_material 'Olex2 (Dolomanov et al., 2009)'
_computing_structure_refinement 'ShelXL (Sheldrick, 2015)'
_diffrn_ambient_temperature 293(2)
_diffrn_detector 'CCD plate'
_diffrn_measured_fraction_theta_full 0.997
_diffrn_measured_fraction_theta_max 0.997
_diffrn_measurement_details
;
List of Runs (angles in degrees, time in seconds):

  # Type    Start    End  Width  t~exp~   \w     \q     \k     \f   Frames
#--------------------------------------------------------------------------
  1  \w   -110.00  70.00   0.50    8.00    --  -20.00   0.00-108.00  360
  2  \w    -70.00  19.00   0.50    8.00    --  -20.00 -72.00  36.00  178
  3  \w    -87.00   4.00   0.50    8.00    --  -20.00 -72.00-108.00  182
  4  \w    -44.50   2.00   0.50    8.00    --  -20.00  72.00-180.00   93
  5  \w    -59.00 -28.50   0.50    8.00    --  -20.00  72.00  36.00   61
  6  \w    -22.00   8.00   0.50    8.00    --  -20.00 -72.00 108.00   60
  7  \w   -110.00  70.00   0.50    8.00    --  -20.00   0.00-180.00  360
  8  \w    -67.50   8.00   0.50    8.00    --  -20.00 -72.00 -36.00  151
  9  \w    -81.00   5.00   0.50    8.00    --  -20.00 -72.00-180.00  172
 10  \w    -58.50  -1.50   0.50    8.00    --  -20.00  72.00 108.00  114
;
_diffrn_measurement_device 'abstract diffractometer'
_diffrn_measurement_device_type 'dtrek-CrysAlisPro-abstract goniometer imported rigaku-d*trek images'
_diffrn_measurement_method '\w scans'
_diffrn_orient_matrix_type 'CrysAlisPro convention (1999,Acta A55,543-557)'
_diffrn_orient_matrix_UB_11 -0.0265494000
_diffrn_orient_matrix_UB_12 0.0278774000
_diffrn_orient_matrix_UB_13 -0.0457247000
_diffrn_orient_matrix_UB_21 -0.0326200000
_diffrn_orient_matrix_UB_22 -0.0388496000
_diffrn_orient_matrix_UB_23 0.0018548000
_diffrn_orient_matrix_UB_31 -0.0438843000
_diffrn_orient_matrix_UB_32 0.0252906000
_diffrn_orient_matrix_UB_33 0.0234580000
_diffrn_radiation_monochromator graphite
_diffrn_radiation_probe x-ray
_diffrn_radiation_type MoK\a
_diffrn_radiation_wavelength 0.71073
_diffrn_reflns_av_R_equivalents 0.0760
_diffrn_reflns_av_unetI/netI 0.0538
_diffrn_reflns_Laue_measured_fraction_full 0.997
_diffrn_reflns_Laue_measured_fraction_max 0.997
_diffrn_reflns_limit_h_max 14
_diffrn_reflns_limit_h_min -14
_diffrn_reflns_limit_k_max 15
_diffrn_reflns_limit_k_min -16
_diffrn_reflns_limit_l_max 17
_diffrn_reflns_limit_l_min -17
_diffrn_reflns_number 36439
_diffrn_reflns_point_group_measured_fraction_full 0.997
_diffrn_reflns_point_group_measured_fraction_max 0.997
_diffrn_reflns_theta_full 24.998
_diffrn_reflns_theta_max 24.998
_diffrn_reflns_theta_min 2.330
_diffrn_source 'fine-focus sealed X-ray tube'
_diffrn_source_type 'Enhance (Mo) X-ray Source'
_exptl_absorpt_coefficient_mu 1.405
_exptl_absorpt_correction_T_max 1.00000
_exptl_absorpt_correction_T_min 0.75553
_exptl_absorpt_correction_type multi-scan
_exptl_absorpt_process_details
;
CrysAlisPro 1.171.39.46 (Rigaku Oxford Diffraction, 2018)
Empirical absorption correction using spherical harmonics,
 implemented in SCALE3 ABSPACK scaling algorithm.
;
_exptl_crystal_colour 'metallic greenish green'
_exptl_crystal_colour_lustre metallic
_exptl_crystal_colour_modifier greenish
_exptl_crystal_colour_primary green
_exptl_crystal_density_diffrn 1.801
_exptl_crystal_description block
_exptl_crystal_F_000 1206
_exptl_crystal_size_max 0.161
_exptl_crystal_size_mid 0.036
_exptl_crystal_size_min 0.033
_refine_diff_density_max 0.741
_refine_diff_density_min -0.759
_refine_diff_density_rms 0.135
_refine_ls_extinction_method none
_refine_ls_goodness_of_fit_ref 1.049
_refine_ls_hydrogen_treatment constr
_refine_ls_matrix_type full
_refine_ls_number_parameters 556
_refine_ls_number_reflns 7823
_refine_ls_number_restraints 0
_refine_ls_restrained_S_all 1.049
_refine_ls_R_factor_all 0.0582
_refine_ls_R_factor_gt 0.0438
_refine_ls_shift/su_max 0.001
_refine_ls_shift/su_mean 0.000
_refine_ls_structure_factor_coef Fsqd
_refine_ls_weighting_details 'w=1/[\s^2^(Fo^2^)+(0.0405P)^2^+2.6351P] where P=(Fo^2^+2Fc^2^)/3'
_refine_ls_weighting_scheme calc
_refine_ls_wR_factor_gt 0.0910
_refine_ls_wR_factor_ref 0.0990
_reflns_Friedel_coverage 0.000
_reflns_number_gt 6451
_reflns_number_total 7823
_reflns_threshold_expression 'I > 2\s(I)'
_cod_data_source_file d0dt02741c2.cif
_cod_data_source_block 1
_cod_depositor_comments 'Adding full bibliography for 7705345.cif.'
_cod_database_code 7705345
_shelx_shelxl_version_number 2017/1
_chemical_oxdiff_formula CHORu
_shelx_space_group_comment
;
The symmetry employed for this shelxl refinement is uniquely defined
by the following loop, which should always be used as a source of
symmetry information in preference to the above space-group names.
They are only intended as comments.
;
_reflns_odcompleteness_completeness 91.10
_reflns_odcompleteness_iscentric 1
_reflns_odcompleteness_theta 31.16
_olex2_refinement_description
;
1. Fixed Uiso
 At 1.2 times of:
  All C(H) groups
 At 1.5 times of:
  All C(H,H,H) groups
2.a Aromatic/amide H refined with riding coordinates:
 C13(H13), C18(H18), C28(H28), C3(H3), C23(H23), C8(H8)
2.b Idealised Me refined as rotating group:
 C5(H5A,H5B,H5C), C11(H11A,H11B,H11C), C20(H20A,H20B,H20C), C30(H30A,H30B,
 H30C), C1(H1A,H1B,H1C), C15(H15A,H15B,H15C), C10(H10A,H10B,H10C), C32(H32A,
 H32B,H32C), C34(H34A,H34B,H34C), C21(H21A,H21B,H21C), C25(H25A,H25B,H25C),
 C16(H16A,H16B,H16C), C6(H6A,H6B,H6C), C26(H26A,H26B,H26C), C36(H36A,H36B,H36C)
;
_olex2_submission_special_instructions 'No special instructions were received'
_oxdiff_exptl_absorpt_empirical_details
;
Empirical correction (ABSPACK) includes:
- Absorption correction using spherical harmonics
- Frame scaling
- Detector area scaling
;
_oxdiff_exptl_absorpt_empirical_full_max 1.803
_oxdiff_exptl_absorpt_empirical_full_min 0.710

loop_
_space_group_symop_operation_xyz
'x, y, z'
'-x, -y, -z'

loop_
_atom_site_label
_atom_site_type_symbol
_atom_site_fract_x
_atom_site_fract_y
_atom_site_fract_z
_atom_site_U_iso_or_equiv
_atom_site_adp_type
_atom_site_occupancy
_atom_site_site_symmetry_order
_atom_site_calc_flag
_atom_site_refinement_flags_posn
_atom_site_refinement_flags_adp
_atom_site_refinement_flags_occupancy
_atom_site_disorder_assembly
_atom_site_disorder_group
Ru1 Ru 0.70509(3) 0.77990(3) 0.47590(3) 0.02205(11) Uani 1 1 d . . . . .
Ru2 Ru 0.67503(3) 0.64371(3) 0.30615(3) 0.02231(11) Uani 1 1 d . . . . .
Ru3 Ru 0.74491(3) 0.80335(3) 0.21451(3) 0.02224(11) Uani 1 1 d . . . . .
Ru4 Ru 0.74210(4) 0.65367(3) 0.05228(3) 0.02759(12) Uani 1 1 d . . . . .
O14 O 0.6259(3) 0.5215(3) 0.2797(2) 0.0307(8) Uani 1 1 d . . . . .
O16 O 0.7644(3) 0.9388(3) 0.2326(2) 0.0274(8) Uani 1 1 d . . . . .
O13 O 0.8322(3) 0.5683(3) 0.3544(2) 0.0282(8) Uani 1 1 d . . . . .
O10 O 0.6759(3) 0.9320(2) 0.4231(2) 0.0254(8) Uani 1 1 d . . . . .
O4 O 0.6210(3) 0.5794(3) 0.4394(2) 0.0257(8) Uani 1 1 d . . . . .
O9 O 0.5394(3) 0.7685(3) 0.4852(2) 0.0267(8) Uani 1 1 d . . . . .
O20 O 0.8480(3) 0.5211(3) 0.1175(3) 0.0347(9) Uani 1 1 d . . . . .
O3 O 0.7307(3) 0.6242(3) 0.5429(2) 0.0262(8) Uani 1 1 d . . . . .
O5 O 0.5115(3) 0.7236(3) 0.2614(2) 0.0278(8) Uani 1 1 d . . . . .
O12 O 0.8728(3) 0.7931(3) 0.4693(2) 0.0269(8) Uani 1 1 d . . . . .
O6 O 0.5749(3) 0.8648(3) 0.1784(2) 0.0281(8) Uani 1 1 d . . . . .
O2 O 0.7223(3) 0.6855(2) 0.1735(2) 0.0247(8) Uani 1 1 d . . . . .
O1 O 0.7066(3) 0.7580(2) 0.3500(2) 0.0212(7) Uani 1 1 d . . . . .
O18 O 0.6160(3) 0.5728(3) 0.0752(2) 0.0343(9) Uani 1 1 d . . . . .
O7 O 0.7940(3) 0.8696(3) 0.0783(2) 0.0300(8) Uani 1 1 d . . . . .
O17 O 0.6417(3) 0.7833(3) -0.0187(2) 0.0363(9) Uani 1 1 d . . . . .
O11 O 0.7006(3) 0.7970(3) 0.6110(2) 0.0269(8) Uani 1 1 d . . . . .
O19 O 0.7661(3) 0.6268(3) -0.0774(2) 0.0367(9) Uani 1 1 d . . . . .
O15 O 0.9110(3) 0.7436(3) 0.2432(2) 0.0286(8) Uani 1 1 d . . . . .
O8 O 0.8726(3) 0.7375(3) 0.0208(2) 0.0341(9) Uani 1 1 d . . . . .
C19 C 0.8620(5) 0.9628(4) 0.2405(4) 0.0317(12) Uani 1 1 d . . . . .
C13 C 0.7979(5) 0.4074(4) 0.3463(4) 0.0397(14) Uani 1 1 d . . . . .
H13 H 0.830543 0.338576 0.363662 0.048 Uiso 1 1 calc R . . . .
C12 C 0.8641(5) 0.4726(4) 0.3665(4) 0.0355(13) Uani 1 1 d . . . . .
C5 C 0.5735(5) 1.0922(4) 0.3481(4) 0.0343(13) Uani 1 1 d . . . . .
H5A H 0.629497 1.115851 0.380248 0.051 Uiso 1 1 calc GR . . . .
H5B H 0.498669 1.129527 0.353650 0.051 Uiso 1 1 calc GR . . . .
H5C H 0.590398 1.102479 0.280916 0.051 Uiso 1 1 calc GR . . . .
C4 C 0.5763(4) 0.9819(4) 0.3940(3) 0.0265(11) Uani 1 1 d . . . . .
C31 C 0.6698(4) 0.5671(4) 0.5209(3) 0.0224(11) Uani 1 1 d . . . . .
C29 C 0.8819(5) 0.4510(4) 0.0771(4) 0.0356(13) Uani 1 1 d . . . . .
C11 C 0.9852(5) 0.4340(4) 0.4056(4) 0.0443(16) Uani 1 1 d . . . . .
H11A H 1.027154 0.489284 0.391263 0.066 Uiso 1 1 calc GR . . . .
H11B H 1.020526 0.382318 0.375954 0.066 Uiso 1 1 calc GR . . . .
H11C H 0.985298 0.405533 0.474489 0.066 Uiso 1 1 calc GR . . . .
C33 C 0.4966(5) 0.8146(4) 0.2088(4) 0.0313(12) Uani 1 1 d . . . . .
C14 C 0.6885(5) 0.4318(4) 0.3033(4) 0.0369(14) Uani 1 1 d . . . . .
C18 C 0.9684(5) 0.8992(4) 0.2464(4) 0.0355(13) Uani 1 1 d . . . . .
H18 H 1.032938 0.929045 0.246316 0.043 Uiso 1 1 calc R . . . .
C2 C 0.4606(4) 0.8434(4) 0.4445(4) 0.0279(12) Uani 1 1 d . . . . .
C28 C 0.8691(5) 0.4586(5) -0.0215(4) 0.0418(15) Uani 1 1 d . . . . .
H28 H 0.898495 0.400798 -0.041240 0.050 Uiso 1 1 calc R . . . .
C20 C 0.8577(5) 1.0692(4) 0.2476(4) 0.0432(15) Uani 1 1 d . . . . .
H20A H 0.812238 1.116299 0.194036 0.065 Uiso 1 1 calc GR . . . .
H20B H 0.933987 1.083971 0.246132 0.065 Uiso 1 1 calc GR . . . .
H20C H 0.824083 1.075794 0.307324 0.065 Uiso 1 1 calc GR . . . .
C30 C 0.9420(5) 0.3519(4) 0.1428(4) 0.0464(16) Uani 1 1 d . . . . .
H30A H 0.967278 0.363222 0.201848 0.070 Uiso 1 1 calc GR . . . .
H30B H 1.006920 0.324932 0.111277 0.070 Uiso 1 1 calc GR . . . .
H30C H 0.890099 0.304187 0.157404 0.070 Uiso 1 1 calc GR . . . .
C1 C 0.3443(4) 0.8161(5) 0.4466(4) 0.0394(14) Uani 1 1 d . . . . .
H1A H 0.337569 0.779921 0.398960 0.059 Uiso 1 1 calc GR . . . .
H1B H 0.287485 0.877188 0.432454 0.059 Uiso 1 1 calc GR . . . .
H1C H 0.332901 0.773725 0.509746 0.059 Uiso 1 1 calc GR . . . .
C15 C 0.6338(6) 0.3519(5) 0.2778(5) 0.0593(19) Uani 1 1 d . . . . .
H15A H 0.563349 0.346970 0.310844 0.089 Uiso 1 1 calc GR . . . .
H15B H 0.684678 0.287383 0.297251 0.089 Uiso 1 1 calc GR . . . .
H15C H 0.618265 0.370243 0.209090 0.089 Uiso 1 1 calc GR . . . .
C10 C 1.0394(5) 0.8526(5) 0.4949(4) 0.0416(14) Uani 1 1 d . . . . .
H10A H 1.082619 0.794963 0.477634 0.062 Uiso 1 1 calc GR . . . .
H10B H 1.078447 0.865144 0.547688 0.062 Uiso 1 1 calc GR . . . .
H10C H 1.031628 0.911546 0.440100 0.062 Uiso 1 1 calc GR . . . .
C22 C 0.5329(5) 0.7934(5) -0.0268(4) 0.0398(14) Uani 1 1 d . . . . .
C32 C 0.6520(5) 0.4754(4) 0.5985(4) 0.0397(14) Uani 1 1 d . . . . .
H32A H 0.571849 0.479834 0.611088 0.060 Uiso 1 1 calc GR . . . .
H32B H 0.693942 0.472100 0.656572 0.060 Uiso 1 1 calc GR . . . .
H32C H 0.678647 0.415175 0.577776 0.060 Uiso 1 1 calc GR . . . .
C9 C 0.9231(4) 0.8310(4) 0.5249(4) 0.0305(12) Uani 1 1 d . . . . .
C17 C 0.9875(4) 0.7953(4) 0.2523(4) 0.0313(12) Uani 1 1 d . . . . .
C34 C 0.3759(4) 0.8675(5) 0.1789(4) 0.0402(14) Uani 1 1 d . . . . .
H34A H 0.329266 0.817918 0.176428 0.060 Uiso 1 1 calc GR . . . .
H34B H 0.374809 0.914844 0.116025 0.060 Uiso 1 1 calc GR . . . .
H34C H 0.346371 0.903534 0.225072 0.060 Uiso 1 1 calc GR . . . .
C27 C 0.8179(5) 0.5420(5) -0.0917(4) 0.0394(14) Uani 1 1 d . . . . .
C3 C 0.4755(4) 0.9425(4) 0.4005(4) 0.0314(12) Uani 1 1 d . . . . .
H3 H 0.410070 0.988107 0.371819 0.038 Uiso 1 1 calc R . . . .
C21 C 0.4738(6) 0.8986(5) -0.0784(4) 0.0521(17) Uani 1 1 d . . . . .
H21A H 0.486657 0.945231 -0.042248 0.078 Uiso 1 1 calc GR . . . .
H21B H 0.393047 0.899394 -0.084313 0.078 Uiso 1 1 calc GR . . . .
H21C H 0.503750 0.918815 -0.141781 0.078 Uiso 1 1 calc GR . . . .
C23 C 0.4697(5) 0.7172(5) 0.0119(4) 0.0437(15) Uani 1 1 d . . . . .
H23 H 0.390415 0.736504 0.004821 0.052 Uiso 1 1 calc R . . . .
C7 C 0.7762(4) 0.8289(4) 0.6507(4) 0.0295(12) Uani 1 1 d . . . . .
C25 C 0.4279(6) 0.5465(6) 0.1004(5) 0.0573(18) Uani 1 1 d . . . . .
H25A H 0.454980 0.480001 0.091900 0.086 Uiso 1 1 calc GR . . . .
H25B H 0.354771 0.574160 0.066928 0.086 Uiso 1 1 calc GR . . . .
H25C H 0.420070 0.541393 0.168239 0.086 Uiso 1 1 calc GR . . . .
C8 C 0.8785(5) 0.8503(4) 0.6102(4) 0.0346(13) Uani 1 1 d . . . . .
H8 H 0.922436 0.880954 0.643355 0.042 Uiso 1 1 calc R . . . .
C16 C 1.1067(5) 0.7336(5) 0.2706(5) 0.0585(19) Uani 1 1 d . . . . .
H16A H 1.107572 0.675317 0.325180 0.088 Uiso 1 1 calc GR . . . .
H16B H 1.158571 0.774893 0.283822 0.088 Uiso 1 1 calc GR . . . .
H16C H 1.130138 0.711311 0.214310 0.088 Uiso 1 1 calc GR . . . .
C6 C 0.7514(5) 0.8430(5) 0.7496(4) 0.0439(15) Uani 1 1 d . . . . .
H6A H 0.670036 0.859569 0.755362 0.066 Uiso 1 1 calc GR . . . .
H6B H 0.786799 0.897378 0.758680 0.066 Uiso 1 1 calc GR . . . .
H6C H 0.781402 0.781076 0.798004 0.066 Uiso 1 1 calc GR . . . .
C24 C 0.5111(5) 0.6146(5) 0.0605(4) 0.0402(14) Uani 1 1 d . . . . .
C35 C 0.8613(5) 0.8279(5) 0.0259(4) 0.0371(14) Uani 1 1 d . . . . .
C26 C 0.8189(6) 0.5417(6) -0.1967(4) 0.0593(19) Uani 1 1 d . . . . .
H26A H 0.752535 0.517363 -0.212664 0.089 Uiso 1 1 calc GR . . . .
H26B H 0.886862 0.497818 -0.207691 0.089 Uiso 1 1 calc GR . . . .
H26C H 0.818079 0.609734 -0.236760 0.089 Uiso 1 1 calc GR . . . .
C36 C 0.9372(7) 0.8937(6) -0.0349(5) 0.066(2) Uani 1 1 d . . . . .
H36A H 0.898284 0.963264 -0.053281 0.099 Uiso 1 1 calc GR . . . .
H36B H 0.955513 0.871403 -0.092077 0.099 Uiso 1 1 calc GR . . . .
H36C H 1.006527 0.888470 0.001611 0.099 Uiso 1 1 calc GR . . . .

loop_
_atom_site_aniso_label
_atom_site_aniso_U_11
_atom_site_aniso_U_22
_atom_site_aniso_U_33
_atom_site_aniso_U_23
_atom_site_aniso_U_13
_atom_site_aniso_U_12
Ru1 0.0226(2) 0.0206(2) 0.0228(2) -0.00610(17) 0.00044(16) -0.00292(17)
Ru2 0.0269(2) 0.0182(2) 0.0215(2) -0.00406(17) 0.00123(16) -0.00544(17)
Ru3 0.0256(2) 0.0187(2) 0.0223(2) -0.00472(17) 0.00237(16) -0.00499(17)
Ru4 0.0367(3) 0.0249(2) 0.0229(2) -0.00736(18) 0.00324(18) -0.00896(19)
O14 0.044(2) 0.022(2) 0.028(2) -0.0047(16) 0.0021(16) -0.0137(17)
O16 0.031(2) 0.0230(19) 0.030(2) -0.0084(16) 0.0043(15) -0.0089(16)
O13 0.031(2) 0.022(2) 0.0272(19) -0.0026(15) 0.0007(15) 0.0013(15)
O10 0.0262(19) 0.0233(19) 0.0261(19) -0.0050(15) 0.0023(15) -0.0049(15)
O4 0.0298(19) 0.026(2) 0.0198(18) -0.0024(15) 0.0015(15) -0.0082(15)
O9 0.0237(18) 0.025(2) 0.0308(19) -0.0065(16) 0.0049(15) -0.0032(15)
O20 0.041(2) 0.028(2) 0.034(2) -0.0106(17) 0.0045(17) -0.0012(17)
O3 0.0258(19) 0.0231(19) 0.0273(19) -0.0032(15) -0.0027(14) -0.0032(15)
O5 0.0237(19) 0.031(2) 0.0279(19) -0.0068(17) -0.0039(15) -0.0043(16)
O12 0.0241(19) 0.028(2) 0.0280(19) -0.0057(16) -0.0024(15) -0.0055(15)
O6 0.0238(19) 0.023(2) 0.033(2) -0.0027(16) -0.0008(15) -0.0008(15)
O2 0.0323(19) 0.0196(18) 0.0208(18) -0.0039(14) 0.0019(14) -0.0031(15)
O1 0.0226(17) 0.0183(18) 0.0230(18) -0.0061(14) 0.0028(14) -0.0042(14)
O18 0.047(2) 0.032(2) 0.028(2) -0.0085(17) 0.0041(17) -0.0169(18)
O7 0.043(2) 0.024(2) 0.0234(19) -0.0048(16) 0.0058(16) -0.0106(17)
O17 0.046(2) 0.031(2) 0.031(2) -0.0054(17) -0.0039(17) -0.0066(18)
O11 0.0304(19) 0.030(2) 0.0209(18) -0.0061(16) 0.0010(15) -0.0066(16)
O19 0.055(2) 0.033(2) 0.026(2) -0.0104(17) 0.0084(17) -0.0148(19)
O15 0.0235(19) 0.028(2) 0.034(2) -0.0095(17) 0.0032(15) -0.0034(16)
O8 0.043(2) 0.033(2) 0.031(2) -0.0116(17) 0.0101(17) -0.0152(18)
C19 0.042(3) 0.028(3) 0.028(3) -0.008(2) 0.008(2) -0.010(3)
C13 0.053(4) 0.018(3) 0.043(3) -0.003(3) 0.003(3) 0.001(3)
C12 0.046(3) 0.030(3) 0.025(3) -0.004(2) 0.003(2) 0.003(3)
C5 0.037(3) 0.028(3) 0.037(3) -0.011(3) 0.004(2) 0.001(2)
C4 0.028(3) 0.027(3) 0.023(3) -0.007(2) 0.002(2) -0.001(2)
C31 0.023(3) 0.018(3) 0.026(3) -0.006(2) 0.004(2) -0.002(2)
C29 0.034(3) 0.033(3) 0.043(3) -0.014(3) 0.007(3) -0.007(3)
C11 0.045(4) 0.031(3) 0.047(4) -0.004(3) 0.000(3) 0.011(3)
C33 0.033(3) 0.034(3) 0.026(3) -0.008(3) -0.001(2) -0.002(3)
C14 0.058(4) 0.023(3) 0.029(3) -0.003(2) 0.008(3) -0.012(3)
C18 0.033(3) 0.038(3) 0.042(3) -0.015(3) 0.008(3) -0.019(3)
C2 0.020(3) 0.038(3) 0.026(3) -0.011(2) 0.002(2) -0.004(2)
C28 0.043(4) 0.038(4) 0.049(4) -0.023(3) 0.007(3) -0.005(3)
C20 0.045(4) 0.036(4) 0.058(4) -0.022(3) 0.008(3) -0.017(3)
C30 0.048(4) 0.038(4) 0.051(4) -0.011(3) 0.007(3) -0.004(3)
C1 0.028(3) 0.040(4) 0.050(4) -0.008(3) 0.004(3) -0.009(3)
C15 0.097(6) 0.026(3) 0.061(4) -0.012(3) -0.006(4) -0.025(4)
C10 0.035(3) 0.047(4) 0.041(3) -0.005(3) -0.004(3) -0.013(3)
C22 0.048(4) 0.040(4) 0.029(3) -0.010(3) -0.003(3) -0.003(3)
C32 0.048(4) 0.034(3) 0.033(3) 0.002(3) -0.003(3) -0.014(3)
C9 0.026(3) 0.030(3) 0.032(3) -0.002(2) -0.010(2) -0.004(2)
C17 0.027(3) 0.036(3) 0.033(3) -0.010(3) 0.005(2) -0.008(2)
C34 0.023(3) 0.053(4) 0.041(3) -0.008(3) -0.005(2) -0.003(3)
C27 0.044(4) 0.047(4) 0.038(3) -0.021(3) 0.013(3) -0.024(3)
C3 0.029(3) 0.025(3) 0.036(3) -0.006(2) -0.005(2) 0.002(2)
C21 0.059(4) 0.053(4) 0.035(3) -0.008(3) -0.008(3) 0.008(3)
C23 0.036(3) 0.052(4) 0.041(3) -0.008(3) -0.006(3) -0.009(3)
C7 0.036(3) 0.023(3) 0.025(3) -0.005(2) -0.007(2) 0.004(2)
C25 0.051(4) 0.072(5) 0.056(4) -0.016(4) 0.002(3) -0.031(4)
C8 0.041(3) 0.035(3) 0.032(3) -0.012(3) -0.007(2) -0.013(3)
C16 0.027(3) 0.057(5) 0.090(5) -0.018(4) -0.001(3) -0.006(3)
C6 0.061(4) 0.041(4) 0.028(3) -0.010(3) -0.003(3) -0.004(3)
C24 0.047(4) 0.053(4) 0.026(3) -0.014(3) -0.002(3) -0.016(3)
C35 0.048(4) 0.044(4) 0.021(3) -0.005(3) 0.005(3) -0.021(3)
C26 0.074(5) 0.077(5) 0.043(4) -0.030(4) 0.019(3) -0.036(4)
C36 0.098(6) 0.064(5) 0.059(4) -0.032(4) 0.046(4) -0.054(4)

loop_
_atom_type_symbol
_atom_type_description
_atom_type_scat_dispersion_real
_atom_type_scat_dispersion_imag
_atom_type_scat_source
C C 0.0033 0.0016 'International Tables Vol C Tables 4.2.6.8 and 6.1.1.4'
H H 0.0000 0.0000 'International Tables Vol C Tables 4.2.6.8 and 6.1.1.4'
O O 0.0106 0.0060 'International Tables Vol C Tables 4.2.6.8 and 6.1.1.4'
Ru Ru -1.2594 0.8363 'International Tables Vol C Tables 4.2.6.8 and 6.1.1.4'

loop_
_geom_angle_atom_site_label_1
_geom_angle_atom_site_label_2
_geom_angle_atom_site_label_3
_geom_angle
_geom_angle_site_symmetry_1
_geom_angle_site_symmetry_3
_geom_angle_publ_flag
O10 Ru1 O3 174.70(12) . . ?
O10 Ru1 O12 84.67(13) . . ?
O10 Ru1 O11 89.19(13) . . ?
O9 Ru1 O10 94.87(13) . . ?
O9 Ru1 O3 83.62(13) . . ?
O9 Ru1 O12 178.55(13) . . ?
O9 Ru1 O11 88.03(13) . . ?
O12 Ru1 O3 96.71(13) . . ?
O1 Ru1 O10 93.08(13) . . ?
O1 Ru1 O9 90.41(13) . . ?
O1 Ru1 O3 92.02(13) . . ?
O1 Ru1 O12 90.98(13) . . ?
O1 Ru1 O11 177.36(13) . . ?
O11 Ru1 O3 85.68(13) . . ?
O11 Ru1 O12 90.59(13) . . ?
O14 Ru2 Ru3 138.87(10) . . ?
O14 Ru2 O4 80.82(13) . . ?
O14 Ru2 O5 87.94(14) . . ?
O13 Ru2 Ru3 93.92(10) . . ?
O13 Ru2 O14 93.45(14) . . ?
O13 Ru2 O4 87.01(13) . . ?
O13 Ru2 O5 177.65(13) . . ?
O4 Ru2 Ru3 139.96(9) . . ?
O4 Ru2 O5 91.34(13) . . ?
O5 Ru2 Ru3 86.26(10) . . ?
O2 Ru2 Ru3 49.35(10) . . ?
O2 Ru2 O14 89.92(13) . . ?
O2 Ru2 O13 92.61(13) . . ?
O2 Ru2 O4 170.69(13) . . ?
O2 Ru2 O5 89.28(13) . . ?
O2 Ru2 O1 99.05(13) . . ?
O1 Ru2 Ru3 49.79(9) . . ?
O1 Ru2 O14 170.52(13) . . ?
O1 Ru2 O13 89.20(13) . . ?
O1 Ru2 O4 90.24(13) . . ?
O1 Ru2 O5 89.13(13) . . ?
O16 Ru3 Ru2 139.25(9) . . ?
O16 Ru3 O6 87.71(14) . . ?
O16 Ru3 O7 80.91(13) . . ?
O6 Ru3 Ru2 86.13(10) . . ?
O2 Ru3 Ru2 49.54(9) . . ?
O2 Ru3 O16 170.09(13) . . ?
O2 Ru3 O6 88.66(13) . . ?
O2 Ru3 O1 99.03(13) . . ?
O2 Ru3 O7 90.02(13) . . ?
O2 Ru3 O15 90.03(14) . . ?
O1 Ru3 Ru2 49.59(9) . . ?
O1 Ru3 O16 90.17(13) . . ?
O1 Ru3 O6 89.58(13) . . ?
O1 Ru3 O7 170.82(13) . . ?
O1 Ru3 O15 92.86(13) . . ?
O7 Ru3 Ru2 139.52(10) . . ?
O7 Ru3 O6 92.19(14) . . ?
O15 Ru3 Ru2 94.74(10) . . ?
O15 Ru3 O16 93.21(14) . . ?
O15 Ru3 O6 177.39(13) . . ?
O15 Ru3 O7 85.55(14) . . ?
O20 Ru4 O8 94.39(15) . . ?
O2 Ru4 O20 90.50(13) . . ?
O2 Ru4 O18 92.17(14) . . ?
O2 Ru4 O17 92.44(14) . . ?
O2 Ru4 O19 177.09(14) . . ?
O2 Ru4 O8 90.80(14) . . ?
O18 Ru4 O20 86.31(15) . . ?
O18 Ru4 O17 94.61(16) . . ?
O18 Ru4 O19 90.43(14) . . ?
O18 Ru4 O8 176.94(13) . . ?
O17 Ru4 O20 176.88(14) . . ?
O17 Ru4 O19 86.04(15) . . ?
O17 Ru4 O8 84.53(15) . . ?
O19 Ru4 O20 90.97(15) . . ?
O19 Ru4 O8 86.59(14) . . ?
C14 O14 Ru2 123.0(4) . . ?
C19 O16 Ru3 122.9(3) . . ?
C12 O13 Ru2 123.8(4) . . ?
C4 O10 Ru1 121.6(3) . . ?
C31 O4 Ru2 127.9(3) . . ?
C2 O9 Ru1 121.6(3) . . ?
C29 O20 Ru4 124.1(4) . . ?
C31 O3 Ru1 121.8(3) . . ?
C33 O5 Ru2 120.6(3) . . ?
C9 O12 Ru1 124.2(3) . . ?
C33 O6 Ru3 121.5(3) . . ?
Ru3 O2 Ru2 81.11(12) . . ?
Ru4 O2 Ru2 147.02(19) . . ?
Ru4 O2 Ru3 131.84(17) . . ?
Ru1 O1 Ru2 131.24(17) . . ?
Ru1 O1 Ru3 147.83(18) . . ?
Ru2 O1 Ru3 80.61(11) . . ?
C24 O18 Ru4 122.2(4) . . ?
C35 O7 Ru3 127.3(3) . . ?
C22 O17 Ru4 123.3(4) . . ?
C7 O11 Ru1 125.3(3) . . ?
C27 O19 Ru4 125.2(4) . . ?
C17 O15 Ru3 123.8(3) . . ?
C35 O8 Ru4 122.4(3) . . ?
O16 C19 C18 126.6(5) . . ?
O16 C19 C20 114.5(5) . . ?
C18 C19 C20 118.9(5) . . ?
C12 C13 C14 128.0(5) . . ?
O13 C12 C13 125.6(5) . . ?
O13 C12 C11 113.5(5) . . ?
C13 C12 C11 120.9(5) . . ?
O10 C4 C5 113.9(5) . . ?
O10 C4 C3 126.4(5) . . ?
C3 C4 C5 119.7(5) . . ?
O4 C31 C32 116.0(5) . . ?
O3 C31 O4 126.8(5) . . ?
O3 C31 C32 117.2(4) . . ?
O20 C29 C28 125.9(5) . . ?
O20 C29 C30 115.6(5) . . ?
C28 C29 C30 118.4(5) . . ?
O5 C33 C34 117.7(5) . . ?
O6 C33 O5 125.5(5) . . ?
O6 C33 C34 116.8(5) . . ?
O14 C14 C13 125.5(5) . . ?
O14 C14 C15 113.8(5) . . ?
C13 C14 C15 120.7(5) . . ?
C17 C18 C19 126.4(5) . . ?
O9 C2 C1 113.8(5) . . ?
O9 C2 C3 126.2(5) . . ?
C3 C2 C1 120.1(5) . . ?
C27 C28 C29 126.7(5) . . ?
O17 C22 C21 114.4(6) . . ?
O17 C22 C23 125.1(6) . . ?
C23 C22 C21 120.4(6) . . ?
O12 C9 C10 115.1(5) . . ?
O12 C9 C8 124.7(5) . . ?
C8 C9 C10 120.2(5) . . ?
O15 C17 C18 125.9(5) . . ?
O15 C17 C16 113.7(5) . . ?
C18 C17 C16 120.4(5) . . ?
O19 C27 C28 125.5(5) . . ?
O19 C27 C26 113.7(6) . . ?
C28 C27 C26 120.7(6) . . ?
C2 C3 C4 127.8(5) . . ?
C22 C23 C24 127.8(6) . . ?
O11 C7 C8 125.0(5) . . ?
O11 C7 C6 116.3(5) . . ?
C8 C7 C6 118.6(5) . . ?
C7 C8 C9 127.1(5) . . ?
O18 C24 C23 125.7(6) . . ?
O18 C24 C25 115.2(6) . . ?
C23 C24 C25 119.1(6) . . ?
O7 C35 C36 115.8(5) . . ?
O8 C35 O7 127.2(5) . . ?
O8 C35 C36 117.0(5) . . ?

loop_
_geom_bond_atom_site_label_1
_geom_bond_atom_site_label_2
_geom_bond_distance
_geom_bond_site_symmetry_2
_geom_bond_publ_flag
Ru1 O10 2.004(3) . ?
Ru1 O9 1.998(3) . ?
Ru1 O3 2.078(3) . ?
Ru1 O12 2.027(3) . ?
Ru1 O1 1.906(3) . ?
Ru1 O11 2.011(3) . ?
Ru2 Ru3 2.5187(6) . ?
Ru2 O14 2.007(3) . ?
Ru2 O13 2.000(3) . ?
Ru2 O4 2.028(3) . ?
Ru2 O5 2.072(3) . ?
Ru2 O2 1.940(3) . ?
Ru2 O1 1.944(3) . ?
Ru3 O16 2.011(3) . ?
Ru3 O6 2.060(3) . ?
Ru3 O2 1.934(3) . ?
Ru3 O1 1.950(3) . ?
Ru3 O7 2.048(3) . ?
Ru3 O15 2.000(3) . ?
Ru4 O20 2.029(4) . ?
Ru4 O2 1.907(3) . ?
Ru4 O18 1.992(4) . ?
Ru4 O17 1.993(4) . ?
Ru4 O19 1.999(3) . ?
Ru4 O8 2.066(4) . ?
O14 C14 1.291(6) . ?
O16 C19 1.271(6) . ?
O13 C12 1.277(6) . ?
O10 C4 1.272(6) . ?
O4 C31 1.265(6) . ?
O9 C2 1.280(6) . ?
O20 C29 1.265(6) . ?
O3 C31 1.258(6) . ?
O5 C33 1.265(6) . ?
O12 C9 1.267(6) . ?
O6 C33 1.260(6) . ?
O18 C24 1.272(7) . ?
O7 C35 1.263(6) . ?
O17 C22 1.276(7) . ?
O11 C7 1.266(6) . ?
O19 C27 1.293(7) . ?
O15 C17 1.275(6) . ?
O8 C35 1.256(7) . ?
C19 C18 1.397(7) . ?
C19 C20 1.496(7) . ?
C13 C12 1.379(8) . ?
C13 C14 1.388(8) . ?
C12 C11 1.499(7) . ?
C5 C4 1.485(7) . ?
C4 C3 1.389(7) . ?
C31 C32 1.491(7) . ?
C29 C28 1.395(8) . ?
C29 C30 1.502(8) . ?
C33 C34 1.499(7) . ?
C14 C15 1.498(8) . ?
C18 C17 1.395(7) . ?
C2 C1 1.490(7) . ?
C2 C3 1.388(7) . ?
C28 C27 1.363(8) . ?
C10 C9 1.496(7) . ?
C22 C21 1.494(8) . ?
C22 C23 1.390(8) . ?
C9 C8 1.400(7) . ?
C17 C16 1.505(7) . ?
C27 C26 1.506(8) . ?
C23 C24 1.405(8) . ?
C7 C8 1.383(7) . ?
C7 C6 1.502(7) . ?
C25 C24 1.487(8) . ?
C35 C36 1.497(8) . ?
